data_9000425
loop_
_publ_author_name
'Grundy, H. D.'
'Ito, J.'

_publ_section_title
;
 The refinement of the crystal structure of a synthetic non-stoichiometric Sr
 feldspar
;
_journal_name_full 'American Mineralogist'
_journal_page_first 1319
_journal_page_last 1326
_journal_volume 59
_journal_year 1974
_chemical_formula_sum 'Al1.74 Na0.03 O8 Si2.26 Sr0.84'
_chemical_name_mineral Feldspar
_space_group_IT_number 12
_symmetry_space_group_name_Hall '-C 2y'
_symmetry_space_group_name_H-M 'C 1 2/m 1'
_cell_angle_alpha 90
_cell_angle_beta 115.599
_cell_angle_gamma 90
_cell_formula_units_Z 4
_cell_length_a 8.3282
_cell_length_b 12.9801
_cell_length_c 7.1358
_cell_volume 695.667
_database_code_amcsd 0000436
_exptl_crystal_density_diffrn 2.986
_cod_original_formula_sum '(Si2.26 Al1.74) Sr.84 Na.03 O8'
_cod_database_code 9000425

loop_
_space_group_symop_operation_xyz
x,y,z
1/2+x,1/2+y,z
x,-y,z
1/2+x,1/2-y,z
-x,y,-z
1/2-x,1/2+y,-z
-x,-y,-z
1/2-x,1/2-y,-z

loop_
_atom_site_aniso_label
_atom_site_aniso_U_11
_atom_site_aniso_U_22
_atom_site_aniso_U_33
_atom_site_aniso_U_12
_atom_site_aniso_U_13
_atom_site_aniso_U_23
Si1 0.01129 0.01041 0.00711 -0.00341 0.00480 -0.00063
Al1 0.01129 0.01041 0.00711 -0.00341 0.00480 -0.00063
Si2 0.01106 0.00794 0.00799 -0.00005 0.00323 -0.00076
Al2 0.01106 0.00794 0.00799 -0.00005 0.00323 -0.00076
Sr 0.01743 0.03440 0.02195 0.00000 0.00455 0.00000
Na 0.01743 0.03440 0.02195 0.00000 0.00455 0.00000
OA(1) 0.02112 0.01357 0.01175 0.00000 0.01016 0.00000
OA(2) 0.00920 0.00640 0.02027 0.00000 0.00042 0.00000
OB 0.02092 0.01844 0.02325 -0.00025 0.01288 0.00474
OC 0.01900 0.01451 0.02096 -0.00193 0.00857 0.00021
OD 0.01889 0.02526 0.01385 0.00035 0.00443 0.00292

loop_
_atom_site_label
_atom_site_fract_x
_atom_site_fract_y
_atom_site_fract_z
_atom_site_occupancy
_atom_site_type_symbol
_atom_site_attached_hydrogens
Si1 0.00540 0.17720 0.22370 0.52000 Si 0
Al1 0.00540 0.17720 0.22370 0.48000 Al 0
Si2 0.69080 0.11660 0.34140 0.61000 Si 0
Al2 0.69080 0.11660 0.34140 0.39000 Al 0
Sr 0.26960 0.00000 0.13060 0.84000 Sr 0
Na 0.26960 0.00000 0.13060 0.03000 Na 0
OA(1) 0.00000 0.13290 0.00000 1.00000 O 0
OA(2) 0.59510 0.00000 0.28430 1.00000 O 0
OB 0.82010 0.12980 0.22120 1.00000 O 0
OC 0.01930 0.30520 0.25180 1.00000 O 0
OD 0.19070 0.12270 0.40250 1.00000 O 0

loop_
_cod_changelog_entry_id
_cod_changelog_entry_author
_cod_changelog_entry_date
_cod_changelog_entry_text
1
;cod-tools version 3.8.0
Id: cif_guess_AMCSD_atom_types 9581 2023-05-17 12:35:41Z saulius
;
2023-05-23T09:13:51+03:00
;Derived atom types and hydrogen counts
from atom names that follow the AMCSD naming convention
(Wat == water, O-H == hydroxyl).
;

loop_
_cod_related_entry_id
_cod_related_entry_database
_cod_related_entry_code
1 AMCSD 0000436
